data_4505185
loop_
_publ_author_name
'Abdelmoty, Iman'
'Buchholz, Vera'
'Di, Li'
'Guo, Chengyun'
'Kowitz, Kathleen'
'Enkelmann, Volker'
'Wegner, Gerhard'
'Foxman, Bruce M.'

_publ_section_title
;
 Polymorphism of Cinnamic and \a-Truxillic Acids:&#x2009; New Additions to
 an Old Story&#x2020;
;
_journal_issue 6
_journal_name_full 'Crystal Growth &amp; Design'
_journal_page_first 2210
_journal_paper_doi 10.1021/cg050160s
_journal_volume 5
_journal_year 2005
_chemical_formula_moiety 'C9 H8 O2'
_chemical_formula_sum 'C9 H8 O2'
_chemical_formula_weight 148.16
_space_group_IT_number 14
_symmetry_cell_setting monoclinic
_symmetry_space_group_name_Hall '-P 2yn'
_symmetry_space_group_name_H-M 'P 1 21/n 1'
_atom_sites_solution_hydrogens geom
_atom_sites_solution_primary direct
_audit_creation_date 05-03-14
_audit_creation_method CRYSTALS_ver_12.80
_cell_angle_alpha 90
_cell_angle_beta 104.838(17)
_cell_angle_gamma 90
_cell_formula_units_Z 4
_cell_length_a 7.6158(15)
_cell_length_b 18.640(4)
_cell_length_c 5.6584(14)
_cell_measurement_reflns_used 0
_cell_measurement_temperature 294
_cell_measurement_theta_max 0
_cell_measurement_theta_min 0
_cell_volume 776.5(3)
_computing_cell_refinement 'CAD4 Express, (Straver, 1992)'
_computing_data_collection 'CAD4 Express, (Straver, 1992)'
_computing_data_reduction 'RC93 (Watkin, Prout & Lilley, 1994)'
_computing_molecular_graphics 'CAMERON (Watkin et al., 1996)'
_computing_publication_material 'CRYSTALS (Betteridge et al., 2003)'
_computing_structure_refinement 'CRYSTALS (Betteridge et al., 2003)'
_computing_structure_solution 'SIR92 (Altomare et al., 1994)'
_diffrn_ambient_pressure 1
_diffrn_ambient_temperature 294
_diffrn_measured_fraction_theta_full 0.998
_diffrn_measured_fraction_theta_max 0.998
_diffrn_measurement_device_type 'Enraf-Nonius CAD4'
_diffrn_measurement_method \w/2\q
_diffrn_radiation_monochromator graphite
_diffrn_radiation_type 'Mo K\a'
_diffrn_radiation_wavelength 0.71073
_diffrn_reflns_av_R_equivalents 0.012
_diffrn_reflns_limit_h_max 8
_diffrn_reflns_limit_h_min -8
_diffrn_reflns_limit_k_max 0
_diffrn_reflns_limit_k_min -21
_diffrn_reflns_limit_l_max 6
_diffrn_reflns_limit_l_min 0
_diffrn_reflns_number 1305
_diffrn_reflns_theta_full 24.625
_diffrn_reflns_theta_max 24.625
_diffrn_reflns_theta_min 3.527
_diffrn_standards_decay_% 0.00
_diffrn_standards_interval_time 7200
_diffrn_standards_number 3
_exptl_absorpt_coefficient_mu 0.089
_exptl_absorpt_correction_T_max 0.99
_exptl_absorpt_correction_T_min 0.96
_exptl_absorpt_correction_type psi-scan
_exptl_absorpt_process_details
; 
 Azimutal absorption correction (North et al., 1968) 
;
_exptl_crystal_colour colourless
_exptl_crystal_density_diffrn 1.267
_exptl_crystal_description prism
_exptl_crystal_F_000 312
_exptl_crystal_size_max 0.42
_exptl_crystal_size_mid 0.26
_exptl_crystal_size_min 0.08
_refine_diff_density_max 0.12
_refine_diff_density_min -0.14
_refine_ls_extinction_method None
_refine_ls_goodness_of_fit_ref 1.1161
_refine_ls_hydrogen_treatment mixed
_refine_ls_matrix_type full
_refine_ls_number_parameters 110
_refine_ls_number_reflns 684
_refine_ls_number_restraints 0
_refine_ls_R_factor_all 0.1291
_refine_ls_R_factor_gt 0.0441
_refine_ls_shift/su_max 0.000244
_refine_ls_structure_factor_coef F
_refine_ls_weighting_details
;
 Method, part 1, Chebychev polynomial, (Watkin, 1994, Prince, 1982) 
 [weight] = 1.0/[A~0~*T~0~(x)+A~1~*T~1~(x) ... +A~n-1~]*T~n-1~(x)] 
 where A~i~ are the Chebychev coefficients listed below and x= Fcalc/Fmax 
 Method = Robust Weighting (Prince, 1982) 
 W = [weight] * [1-(deltaF/6*sigmaF)^2^]^2^ 
 A~i~ are: 
 2.25 1.30 1.76 
;
_refine_ls_weighting_scheme calc
_refine_ls_wR_factor_all 0.1269
_refine_ls_wR_factor_gt 0.0542
_refine_ls_wR_factor_ref 0.0542
_reflns_limit_h_max 8
_reflns_limit_h_min -8
_reflns_limit_k_max 0
_reflns_limit_k_min -21
_reflns_limit_l_max 6
_reflns_limit_l_min 0
_reflns_number_gt 684
_reflns_number_total 1305
_reflns_threshold_expression I>1.96u(I)
_oxford_diffrn_Wilson_B_factor 0.00
_oxford_diffrn_Wilson_scale 0.00
_oxford_refine_ls_scale 1.526(8)
_oxford_structure_analysis_title CA_KK_1
_cod_data_source_file cg050160ssi20050418_011742.cif
_cod_data_source_block Compound_2a
_cod_depositor_comments
;
The following automatic conversions were performed:

'_symmetry_cell_setting' value 'Monoclinic' changed to 'monoclinic'
according to /home/saulius/struct/CIF-dictionaries/cif_core.dic
dictionary named 'cif_core.dic' version 2.4.1 from 2010-06-29.

Automatic conversion script
Id: cif_fix_values 1715 2011-07-08 13:25:40Z adriana 
;
_cod_original_sg_symbol_H-M 'P 1 21/n 1 '
_cod_database_code 4505185

loop_
_symmetry_equiv_pos_as_xyz
x,y,z
-x,-y,-z
-x+1/2,y+1/2,-z+1/2
x+1/2,-y+1/2,z+1/2

loop_
_atom_site_label
_atom_site_type_symbol
_atom_site_fract_x
_atom_site_fract_y
_atom_site_fract_z
_atom_site_U_iso_or_equiv
_atom_site_occupancy
_atom_site_adp_type
_atom_site_refinement_flags_occupancy
O1 O 0.8832(3) 0.53916(13) 0.7295(3) 0.0779 1.0000 Uani .
O2 O 0.7858(3) 0.50473(12) 1.0497(3) 0.0748 1.0000 Uani .
C1 C 0.7586(4) 0.52731(16) 0.8295(5) 0.0614 1.0000 Uani .
C2 C 0.5569(5) 0.5218(2) 0.6826(6) 0.0406 0.681(7) Uani P
C3 C 0.5074(5) 0.5541(2) 0.4209(6) 0.0411 0.681(7) Uani P
C4 C 0.3760(4) 0.61743(17) 0.3695(5) 0.0634 1.0000 Uani .
C5 C 0.3759(4) 0.66406(17) 0.1793(5) 0.0690 1.0000 Uani .
C6 C 0.2344(5) 0.70962(18) 0.0950(6) 0.0871 1.0000 Uani .
C7 C 0.0924(6) 0.7115(2) 0.2006(8) 0.1096 1.0000 Uani .
C8 C 0.0919(5) 0.6661(2) 0.3922(7) 0.0930 1.0000 Uani .
C9 C 0.2322(4) 0.62081(18) 0.4748(5) 0.0708 1.0000 Uani .
C21 C 0.6101(16) 0.5631(8) 0.734(2) 0.077(4) 0.319(7) Uiso P
C31 C 0.5675(15) 0.5991(6) 0.516(2) 0.076(4) 0.319(7) Uiso P
H1 H 0.9479 0.4810 1.1425 0.132(13) 1.0000 Uiso .
H21 H 0.4790 0.5402 0.7752 0.0477 0.681(7) Uiso P
H31 H 0.6156 0.5665 0.3764 0.0484 0.681(7) Uiso P
H211 H 0.5219 0.5643 0.8266 0.0926 0.319(7) Uiso P
H311 H 0.6652 0.6138 0.4516 0.0916 0.319(7) Uiso P
H51 H 0.4756 0.6642 0.1070 0.0822 1.0000 Uiso .
H61 H 0.2344 0.7404 -0.0387 0.1040 1.0000 Uiso .
H71 H -0.0054 0.7439 0.1424 0.1310 1.0000 Uiso .
H81 H -0.0070 0.6667 0.4660 0.1135 1.0000 Uiso .
H91 H 0.2318 0.5904 0.6094 0.0865 1.0000 Uiso .

loop_
_atom_site_aniso_label
_atom_site_aniso_U_11
_atom_site_aniso_U_22
_atom_site_aniso_U_33
_atom_site_aniso_U_23
_atom_site_aniso_U_13
_atom_site_aniso_U_12
O1 0.0683(14) 0.0969(17) 0.0646(12) 0.0201(11) 0.0101(11) -0.0071(12)
O2 0.0730(12) 0.0988(17) 0.0463(10) 0.0128(10) 0.0036(8) -0.0054(11)
C1 0.0700(19) 0.0658(19) 0.0481(15) 0.0065(14) 0.0147(14) 0.0079(16)
C2 0.0376(19) 0.050(3) 0.0323(17) 0.0021(17) 0.0048(14) 0.002(2)
C3 0.0420(19) 0.045(3) 0.0338(18) 0.0030(17) 0.0057(15) -0.0060(18)
C4 0.0662(19) 0.072(2) 0.0510(16) 0.0153(15) 0.0122(14) 0.0072(15)
C5 0.080(2) 0.067(2) 0.0583(17) 0.0087(16) 0.0149(15) 0.0008(17)
C6 0.103(3) 0.074(2) 0.083(2) 0.0336(19) 0.021(2) 0.012(2)
C7 0.110(3) 0.103(3) 0.115(3) 0.045(3) 0.026(3) 0.042(2)
C8 0.086(2) 0.099(3) 0.098(3) 0.037(2) 0.032(2) 0.033(2)
C9 0.078(2) 0.071(2) 0.0673(18) 0.0228(16) 0.0252(16) 0.0158(17)

loop_
_atom_type_symbol
_atom_type_scat_dispersion_real
_atom_type_scat_dispersion_imag
_atom_type_scat_Cromer_Mann_a1
_atom_type_scat_Cromer_Mann_b1
_atom_type_scat_Cromer_Mann_a2
_atom_type_scat_Cromer_Mann_b2
_atom_type_scat_Cromer_Mann_a3
_atom_type_scat_Cromer_Mann_b3
_atom_type_scat_Cromer_Mann_a4
_atom_type_scat_Cromer_Mann_b4
_atom_type_scat_Cromer_Mann_c
_atom_type_scat_source
C 0.0033 0.0016 2.3100 20.8439 1.0200 10.2075 1.5886 0.5687 0.8650 51.6512 0.2156 'International Tables Vol C 4.2.6.8 and 6.1.1.4'
H 0.0000 0.0000 0.4930 10.5109 0.3229 26.1257 0.1402 3.1424 0.0408 57.7998 0.0030 'International Tables Vol C 4.2.6.8 and 6.1.1.4'
O 0.0106 0.0060 3.0485 13.2771 2.2868 5.7011 1.5463 0.3239 0.8670 32.9089 0.2508 'International Tables Vol C 4.2.6.8 and 6.1.1.4'

loop_
_geom_angle_atom_site_label_1
_geom_angle_site_symmetry_1
_geom_angle_atom_site_label_2
_geom_angle_atom_site_label_3
_geom_angle_site_symmetry_3
_geom_angle
_geom_angle_publ_flag
C1 . O2 H1 . 114.1 no
O2 . C1 O1 . 123.3(3) yes
O2 . C1 C2 . 113.0(3) yes
O1 . C1 C2 . 122.3(2) yes
O2 . C1 C21 . 118.5(6) yes
O1 . C1 C21 . 113.8(6) yes
C1 . C2 C3 2_666 115.7(3) yes
C1 . C2 C3 . 116.8(3) yes
C3 2_666 C2 C3 . 90.9(3) yes
C3 . C2 C21 . 87.6(9) yes
C1 . C2 C31 . 93.4(4) yes
C1 . C2 H21 . 110.7 no
C3 2_666 C2 H21 . 110.7 no
C3 . C2 H21 . 110.7 no
C2 . C3 C2 2_666 89.1(3) yes
C2 . C3 C4 . 117.9(3) yes
C2 2_666 C3 C4 . 120.1(3) yes
C2 . C3 H31 . 109.4 no
C2 2_666 C3 H31 . 109.4 no
C4 . C3 H31 . 109.4 no
C21 . C3 H31 . 93.0 no
C3 . C4 C5 . 120.2(3) yes
C3 . C4 C9 . 120.6(3) yes
C5 . C4 C9 . 117.8(3) yes
C5 . C4 C31 . 112.0(5) yes
C9 . C4 C31 . 122.1(4) yes
C4 . C5 C6 . 120.5(3) yes
C4 . C5 H51 . 119.7 no
C6 . C5 H51 . 119.7 no
C5 . C6 C7 . 120.6(3) yes
C5 . C6 H61 . 119.7 no
C7 . C6 H61 . 119.7 no
C6 . C7 C8 . 119.5(3) yes
C6 . C7 H71 . 120.3 no
C8 . C7 H71 . 120.3 no
C7 . C8 C9 . 119.8(3) yes
C7 . C8 H81 . 120.1 no
C9 . C8 H81 . 120.1 no
C4 . C9 C8 . 121.8(3) yes
C4 . C9 H91 . 119.1 no
C8 . C9 H91 . 119.1 no
C1 . C21 C31 . 127.1(10) yes
C1 . C21 H21 . 115.3 no
C3 . C21 H211 . 111.3 no
C1 . C21 H211 . 116.5 no
C31 . C21 H211 . 116.4 no
C4 . C31 C21 . 125.1(9) yes
C4 . C31 C2 . 108.2(7) yes
C4 . C31 H311 . 117.4 no
C21 . C31 H311 . 117.4 no

loop_
_geom_bond_atom_site_label_1
_geom_bond_atom_site_label_2
_geom_bond_site_symmetry_2
_geom_bond_distance
_geom_bond_publ_flag
O1 C1 . 1.243(3) yes
O2 C1 . 1.281(3) yes
O2 H1 . 1.290 no
C1 C2 . 1.551(5) yes
C1 C21 . 1.305(12) yes
C2 C3 2_666 1.561(6) yes
C2 C3 . 1.553(4) yes
C2 H21 . 0.950 no
C3 C4 . 1.527(5) yes
C3 H31 . 0.950 no
C4 C5 . 1.383(4) yes
C4 C9 . 1.375(4) yes
C4 C31 . 1.521(12) yes
C5 C6 . 1.359(4) yes
C5 H51 . 0.950 no
C6 C7 . 1.363(5) yes
C6 H61 . 0.950 no
C7 C8 . 1.375(5) yes
C7 H71 . 0.950 no
C8 C9 . 1.349(4) yes
C8 H81 . 0.950 no
C9 H91 . 0.950 no
C21 C31 . 1.369(15) yes
C21 H211 . 0.950 no
C31 H311 . 0.950 no

loop_
_geom_hbond_atom_site_label_D
_geom_hbond_atom_site_label_H
_geom_hbond_atom_site_label_A
_geom_hbond_site_symmetry_A
_geom_hbond_angle_DHA
_geom_hbond_distance_DH
_geom_hbond_distance_HA
_geom_hbond_distance_DA
_geom_hbond_publ_flag
O2 H1 O1 2_767 171.7 1.290 1.357 2.640 yes
